data_7103716
loop_
_publ_author_name
'Bailey, Philip J.'
'Loro\~no-Gonz\'alez, Daniel'
'Parsons, Simon'

_publ_section_title
;
 6-Aminofulvene-2-aldimine, a novel class of ambidentate
 cyclopentadienyl/diimine ligand: synthesis and characterisation of
 magnesium complexes
;
_journal_coden_ASTM CHCOFS
_journal_issue 12
_journal_name_full
;
 Chemical Communications (Cambridge, United Kingdom)
;
_journal_page_first 1426
_journal_page_last 1427
_journal_paper_doi 10.1039/b303540a
_journal_year 2003
_chemical_formula_moiety 'C38 H54 Br2 Mg2 N4'
_chemical_formula_sum 'C38 H54 Br2 Mg2 N4'
_chemical_formula_weight 775.27
_space_group_IT_number 14
_symmetry_cell_setting monoclinic
_symmetry_space_group_name_Hall '-P 2ybc'
_symmetry_space_group_name_H-M 'P 1 21/c 1'
_atom_sites_solution_hydrogens geom
_atom_sites_solution_primary direct
_atom_sites_solution_secondary difmap
_audit_creation_method SHELXL-97
_cell_angle_alpha 90.00
_cell_angle_beta 100.925(5)
_cell_angle_gamma 90.00
_cell_formula_units_Z 4
_cell_length_a 11.354(5)
_cell_length_b 26.306(5)
_cell_length_c 12.779(5)
_cell_measurement_reflns_used 9169
_cell_measurement_temperature 150(2)
_cell_measurement_theta_max 26
_cell_measurement_theta_min 2.2
_cell_volume 3748(2)
_computing_cell_refinement 'SMART (BRUKER, 1995)'
_computing_data_collection 'SMART (BRUKER, 1995)'
_computing_data_reduction 'SHELXTL (Sheldrick, 1997)'
_computing_molecular_graphics 'SHELXTL (Sheldrick, 1997)'
_computing_structure_refinement 'SHELXTL (Sheldrick, 1997)'
_computing_structure_solution 'SHELXTL (Sheldrick, 1997)'
_diffrn_ambient_temperature 150(2)
_diffrn_measured_fraction_theta_full 0.916
_diffrn_measured_fraction_theta_max 0.916
_diffrn_measurement_device_type 'Bruker Smart APEX CCD'
_diffrn_radiation_monochromator graphite
_diffrn_radiation_source 'fine-focus sealed tube'
_diffrn_radiation_type MoK\a
_diffrn_radiation_wavelength 0.71073
_diffrn_reflns_av_R_equivalents 0.0604
_diffrn_reflns_av_sigmaI/netI 0.0667
_diffrn_reflns_limit_h_max 15
_diffrn_reflns_limit_h_min -15
_diffrn_reflns_limit_k_max 34
_diffrn_reflns_limit_k_min -33
_diffrn_reflns_limit_l_max 17
_diffrn_reflns_limit_l_min -17
_diffrn_reflns_number 33990
_diffrn_reflns_theta_full 29.03
_diffrn_reflns_theta_max 29.03
_diffrn_reflns_theta_min 1.55
_diffrn_standards_decay_% 0
_diffrn_standards_number 3
_exptl_absorpt_coefficient_mu 2.229
_exptl_absorpt_correction_T_max 0.800
_exptl_absorpt_correction_T_min 0.518
_exptl_absorpt_correction_type multi-scan
_exptl_absorpt_process_details Sadabs
_exptl_crystal_colour Colouress
_exptl_crystal_density_diffrn 1.374
_exptl_crystal_density_method 'not measured'
_exptl_crystal_description Plate
_exptl_crystal_F_000 1616
_exptl_crystal_size_max 0.30
_exptl_crystal_size_mid 0.25
_exptl_crystal_size_min 0.10
_refine_diff_density_max 0.674
_refine_diff_density_min -0.490
_refine_diff_density_rms 0.094
_refine_ls_extinction_method none
_refine_ls_goodness_of_fit_ref 1.024
_refine_ls_hydrogen_treatment mixed
_refine_ls_matrix_type full
_refine_ls_number_parameters 415
_refine_ls_number_reflns 9169
_refine_ls_number_restraints 0
_refine_ls_restrained_S_all 1.024
_refine_ls_R_factor_all 0.0746
_refine_ls_R_factor_gt 0.0491
_refine_ls_shift/su_max 0.001
_refine_ls_shift/su_mean 0.000
_refine_ls_structure_factor_coef Fsqd
_refine_ls_weighting_details 'calc w=1/[\s^2^(Fo^2^)+(0.0519P)^2^+0.1595P] where P=(Fo^2^+2Fc^2^)/3'
_refine_ls_weighting_scheme calc
_refine_ls_wR_factor_gt 0.1010
_refine_ls_wR_factor_ref 0.1094
_reflns_number_gt 6814
_reflns_number_total 9169
_reflns_threshold_expression >2sigma(I)
_cod_data_source_file b303540a.txt
_cod_data_source_block fulmg23
_cod_depositor_comments
;
The following automatic conversions were performed:
'_symmetry_cell_setting' value 'Monoclinic' changed to 'monoclinic'
according to '/home/saulius/struct/CIF-dictionaries/cif_core.dic'
dictionary named 'cif_core.dic' version 2.4.1 from
2010-06-29.

'_exptl_absorpt_correction_type' value 'Multiscan' changed to
'multi-scan' according to
'/home/saulius/struct/CIF-dictionaries/cif_core.dic' dictionary named
'cif_core.dic' version 2.4.1 from 2010-06-29.

Automatic conversion script
Id: cif_fix_enum 1527 2010-12-29 10:47:43Z saulius 
;
_cod_original_sg_symbol_H-M 'P 21/C'
_cod_database_code 7103716

loop_
_symmetry_equiv_pos_as_xyz
'x, y, z'
'-x, y+1/2, -z+1/2'
'-x, -y, -z'
'x, -y-1/2, z-1/2'

loop_
_atom_site_label
_atom_site_type_symbol
_atom_site_fract_x
_atom_site_fract_y
_atom_site_fract_z
_atom_site_U_iso_or_equiv
_atom_site_adp_type
_atom_site_occupancy
_atom_site_symmetry_multiplicity
_atom_site_calc_flag
_atom_site_refinement_flags
_atom_site_disorder_assembly
_atom_site_disorder_group
Br1 Br 0.58395(3) 0.317394(11) 0.79781(2) 0.02116(9) Uani 1 1 d . . .
Br2 Br 0.91340(3) 0.247320(12) 0.91978(2) 0.02860(9) Uani 1 1 d . . .
Mg1 Mg 0.78242(8) 0.28025(4) 0.76304(7) 0.0195(2) Uani 1 1 d . . .
N1 N 0.7218(2) 0.23433(8) 0.63339(18) 0.0180(5) Uani 1 1 d . . .
N2 N 0.8491(2) 0.34430(9) 0.70108(18) 0.0202(5) Uani 1 1 d . . .
C1 C 0.6520(3) 0.25286(11) 0.5516(2) 0.0193(6) Uani 1 1 d . . .
H1 H 0.6134 0.2284 0.5020 0.023 Uiso 1 1 calc R . .
C2 C 0.6228(2) 0.30502(10) 0.5232(2) 0.0181(6) Uani 1 1 d . . .
C3 C 0.5211(3) 0.31480(11) 0.4436(2) 0.0216(6) Uani 1 1 d . . .
H3 H 0.4680 0.2897 0.4081 0.026 Uiso 1 1 calc R . .
C4 C 0.5102(3) 0.36709(11) 0.4247(2) 0.0234(7) Uani 1 1 d . . .
H4 H 0.4474 0.3837 0.3773 0.028 Uiso 1 1 calc R . .
C5 C 0.6086(3) 0.39029(11) 0.4884(2) 0.0222(6) Uani 1 1 d . . .
H5 H 0.6255 0.4257 0.4890 0.027 Uiso 1 1 calc R . .
C6 C 0.6799(3) 0.35367(11) 0.5521(2) 0.0194(6) Uani 1 1 d . . .
C7 C 0.7880(3) 0.36912(11) 0.6231(2) 0.0211(6) Uani 1 1 d . . .
H7 H 0.8177 0.4019 0.6105 0.025 Uiso 1 1 calc R . .
C8 C 0.7306(3) 0.17836(10) 0.6359(2) 0.0191(6) Uani 1 1 d . . .
H8 H 0.6951 0.1652 0.5634 0.023 Uiso 1 1 calc R . .
C9 C 0.8604(3) 0.16125(11) 0.6629(3) 0.0252(7) Uani 1 1 d . . .
H9A H 0.8986 0.1751 0.7332 0.030 Uiso 1 1 calc R . .
H9B H 0.9045 0.1745 0.6089 0.030 Uiso 1 1 calc R . .
C10 C 0.8676(3) 0.10308(11) 0.6656(3) 0.0277(7) Uani 1 1 d . . .
H10A H 0.8378 0.0895 0.5931 0.033 Uiso 1 1 calc R . .
H10B H 0.9523 0.0925 0.6879 0.033 Uiso 1 1 calc R . .
C11 C 0.7937(3) 0.08090(11) 0.7421(3) 0.0285(7) Uani 1 1 d . . .
H11A H 0.7960 0.0433 0.7388 0.034 Uiso 1 1 calc R . .
H11B H 0.8289 0.0914 0.8159 0.034 Uiso 1 1 calc R . .
C12 C 0.6651(3) 0.09884(11) 0.7144(3) 0.0265(7) Uani 1 1 d . . .
H12A H 0.6195 0.0852 0.7669 0.032 Uiso 1 1 calc R . .
H12B H 0.6278 0.0858 0.6431 0.032 Uiso 1 1 calc R . .
C13 C 0.6592(3) 0.15661(11) 0.7144(2) 0.0239(7) Uani 1 1 d . . .
H13A H 0.5746 0.1677 0.6947 0.029 Uiso 1 1 calc R . .
H13B H 0.6919 0.1696 0.7868 0.029 Uiso 1 1 calc R . .
C14 C 0.9550(2) 0.36970(11) 0.7673(2) 0.0225(6) Uani 1 1 d . . .
H14 H 1.0086 0.3423 0.8040 0.027 Uiso 1 1 calc R . .
C15 C 1.0293(3) 0.40185(16) 0.7059(3) 0.0453(10) Uani 1 1 d . . .
H15A H 0.9787 0.4290 0.6670 0.054 Uiso 1 1 calc R . .
H15B H 1.0598 0.3805 0.6530 0.054 Uiso 1 1 calc R . .
C16 C 1.1350(3) 0.42558(16) 0.7830(3) 0.0479(10) Uani 1 1 d . . .
H16A H 1.1878 0.3983 0.8188 0.058 Uiso 1 1 calc R . .
H16B H 1.1826 0.4469 0.7426 0.058 Uiso 1 1 calc R . .
C17 C 1.0917(3) 0.45750(14) 0.8654(3) 0.0404(9) Uani 1 1 d . . .
H17A H 1.0434 0.4862 0.8301 0.048 Uiso 1 1 calc R . .
H17B H 1.1614 0.4718 0.9151 0.048 Uiso 1 1 calc R . .
C18 C 1.0168(3) 0.42647(13) 0.9270(3) 0.0368(8) Uani 1 1 d . . .
H18A H 0.9849 0.4488 0.9774 0.044 Uiso 1 1 calc R . .
H18B H 1.0677 0.4003 0.9690 0.044 Uiso 1 1 calc R . .
C19 C 0.9129(3) 0.40078(12) 0.8532(2) 0.0279(7) Uani 1 1 d . . .
H19A H 0.8701 0.3783 0.8956 0.033 Uiso 1 1 calc R . .
H19B H 0.8557 0.4270 0.8192 0.033 Uiso 1 1 calc R . .
Mg2 Mg 0.47950(8) 0.35358(3) 0.61511(7) 0.0174(2) Uani 1 1 d . . .
N3 N 0.4489(2) 0.42723(8) 0.65156(18) 0.0166(5) Uani 1 1 d . . .
N4 N 0.3167(2) 0.31863(9) 0.58794(19) 0.0213(5) Uani 1 1 d . . .
C20 C 0.3561(2) 0.45338(11) 0.6069(2) 0.0193(6) Uani 1 1 d . . .
H20 H 0.3588 0.4884 0.6254 0.023 Uiso 1 1 calc R . .
C21 C 0.2515(2) 0.43819(10) 0.5352(2) 0.0184(6) Uani 1 1 d . . .
C22 C 0.1702(3) 0.47528(11) 0.4873(2) 0.0237(7) Uani 1 1 d . . .
H22 H 0.1798 0.5108 0.4994 0.028 Uiso 1 1 calc R . .
C23 C 0.0739(3) 0.45312(12) 0.4201(2) 0.0285(7) Uani 1 1 d . . .
H23 H 0.0084 0.4704 0.3774 0.034 Uiso 1 1 calc R . .
C24 C 0.0913(3) 0.40097(11) 0.4268(2) 0.0247(7) Uani 1 1 d . . .
H24 H 0.0376 0.3765 0.3895 0.030 Uiso 1 1 calc R . .
C25 C 0.1993(2) 0.38931(11) 0.4962(2) 0.0204(6) Uani 1 1 d . . .
C26 C 0.2232(2) 0.33825(11) 0.5274(2) 0.0201(6) Uani 1 1 d . . .
H26 H 0.1615 0.3148 0.4998 0.024 Uiso 1 1 calc R . .
C27 C 0.5465(2) 0.45406(10) 0.7236(2) 0.0183(6) Uani 1 1 d . . .
H27 H 0.6175 0.4308 0.7347 0.022 Uiso 1 1 calc R . .
C28 C 0.5864(3) 0.50364(11) 0.6782(2) 0.0236(7) Uani 1 1 d . . .
H28A H 0.6081 0.4969 0.6080 0.028 Uiso 1 1 calc R . .
H28B H 0.5192 0.5282 0.6674 0.028 Uiso 1 1 calc R . .
C29 C 0.6936(3) 0.52663(12) 0.7527(3) 0.0300(7) Uani 1 1 d . . .
H29A H 0.7633 0.5035 0.7582 0.036 Uiso 1 1 calc R . .
H29B H 0.7152 0.5594 0.7231 0.036 Uiso 1 1 calc R . .
C30 C 0.6652(3) 0.53527(12) 0.8625(3) 0.0344(8) Uani 1 1 d . . .
H30A H 0.6021 0.5616 0.8580 0.041 Uiso 1 1 calc R . .
H30B H 0.7378 0.5480 0.9108 0.041 Uiso 1 1 calc R . .
C31 C 0.6226(3) 0.48671(13) 0.9088(2) 0.0321(8) Uani 1 1 d . . .
H31A H 0.5993 0.4945 0.9779 0.039 Uiso 1 1 calc R . .
H31B H 0.6893 0.4619 0.9220 0.039 Uiso 1 1 calc R . .
C32 C 0.5156(3) 0.46324(12) 0.8333(2) 0.0247(7) Uani 1 1 d . . .
H32A H 0.4936 0.4306 0.8631 0.030 Uiso 1 1 calc R . .
H32B H 0.4458 0.4864 0.8264 0.030 Uiso 1 1 calc R . .
C33 C 0.3071(3) 0.26455(11) 0.6203(3) 0.0295(8) Uani 1 1 d . . .
H33 H 0.3869 0.2549 0.6636 0.035 Uiso 1 1 calc R . .
C34 C 0.2809(3) 0.22739(12) 0.5280(3) 0.0336(8) Uani 1 1 d . . .
H34A H 0.3433 0.2304 0.4837 0.040 Uiso 1 1 calc R . .
H34B H 0.2024 0.2356 0.4827 0.040 Uiso 1 1 calc R . .
C35 C 0.2787(3) 0.17300(12) 0.5697(3) 0.0396(9) Uani 1 1 d . . .
H35A H 0.2600 0.1492 0.5089 0.048 Uiso 1 1 calc R . .
H35B H 0.3587 0.1641 0.6114 0.048 Uiso 1 1 calc R . .
C36 C 0.1860(3) 0.16770(12) 0.6391(3) 0.0374(9) Uani 1 1 d . . .
H36A H 0.1875 0.1325 0.6667 0.045 Uiso 1 1 calc R . .
H36B H 0.1054 0.1740 0.5957 0.045 Uiso 1 1 calc R . .
C37 C 0.2084(4) 0.20453(13) 0.7319(3) 0.0469(10) Uani 1 1 d . . .
H37A H 0.2843 0.1955 0.7804 0.056 Uiso 1 1 calc R . .
H37B H 0.1425 0.2018 0.7725 0.056 Uiso 1 1 calc R . .
C38 C 0.2160(3) 0.25922(12) 0.6929(3) 0.0364(9) Uani 1 1 d . . .
H38A H 0.1361 0.2699 0.6538 0.044 Uiso 1 1 calc R . .
H38B H 0.2388 0.2820 0.7551 0.044 Uiso 1 1 calc R . .

loop_
_atom_site_aniso_label
_atom_site_aniso_U_11
_atom_site_aniso_U_22
_atom_site_aniso_U_33
_atom_site_aniso_U_23
_atom_site_aniso_U_13
_atom_site_aniso_U_12
Br1 0.02232(16) 0.02322(16) 0.01803(15) 0.00402(12) 0.00404(11) 0.00401(12)
Br2 0.02739(18) 0.03274(19) 0.02251(17) 0.00188(13) -0.00332(13) 0.00636(14)
Mg1 0.0216(5) 0.0184(5) 0.0174(5) -0.0002(4) 0.0007(4) 0.0002(4)
N1 0.0226(13) 0.0158(12) 0.0155(12) -0.0002(9) 0.0034(10) 0.0031(10)
N2 0.0188(13) 0.0217(13) 0.0196(13) -0.0037(10) 0.0027(10) -0.0023(10)
C1 0.0231(16) 0.0176(15) 0.0176(15) -0.0039(11) 0.0048(12) -0.0003(12)
C2 0.0207(15) 0.0189(15) 0.0153(14) 0.0018(11) 0.0046(11) 0.0028(11)
C3 0.0239(16) 0.0230(15) 0.0176(15) -0.0009(12) 0.0034(12) 0.0003(12)
C4 0.0249(16) 0.0251(16) 0.0193(15) 0.0034(12) 0.0021(12) 0.0030(13)
C5 0.0291(17) 0.0167(15) 0.0235(16) 0.0045(12) 0.0114(13) 0.0029(12)
C6 0.0210(15) 0.0192(15) 0.0192(15) 0.0029(11) 0.0067(12) 0.0013(12)
C7 0.0208(15) 0.0179(15) 0.0253(16) -0.0005(12) 0.0061(12) -0.0008(12)
C8 0.0241(16) 0.0152(14) 0.0174(14) -0.0002(11) 0.0023(12) 0.0006(12)
C9 0.0248(16) 0.0220(16) 0.0306(17) 0.0039(13) 0.0104(13) 0.0041(13)
C10 0.0264(17) 0.0235(17) 0.0335(18) -0.0005(13) 0.0061(14) 0.0066(13)
C11 0.0361(19) 0.0162(15) 0.0337(18) 0.0007(13) 0.0077(15) 0.0018(13)
C12 0.0290(17) 0.0201(16) 0.0318(18) 0.0028(13) 0.0089(14) -0.0036(13)
C13 0.0183(15) 0.0205(16) 0.0332(18) 0.0001(13) 0.0054(13) 0.0028(12)
C14 0.0156(15) 0.0233(16) 0.0271(16) -0.0019(12) 0.0003(12) -0.0025(12)
C15 0.038(2) 0.069(3) 0.033(2) -0.0106(19) 0.0167(17) -0.0269(19)
C16 0.031(2) 0.072(3) 0.043(2) -0.004(2) 0.0122(17) -0.0231(19)
C17 0.046(2) 0.043(2) 0.0287(19) 0.0009(16) -0.0025(16) -0.0184(17)
C18 0.040(2) 0.040(2) 0.0277(18) -0.0042(15) 0.0012(15) -0.0123(16)
C19 0.0285(17) 0.0333(18) 0.0217(16) -0.0026(13) 0.0044(13) -0.0045(14)
Mg2 0.0176(5) 0.0146(5) 0.0195(5) -0.0002(4) 0.0022(4) 0.0003(4)
N3 0.0171(12) 0.0153(12) 0.0173(12) -0.0002(9) 0.0028(9) -0.0002(9)
N4 0.0204(13) 0.0151(12) 0.0284(14) 0.0018(10) 0.0045(11) -0.0001(10)
C20 0.0221(15) 0.0154(14) 0.0216(15) 0.0014(11) 0.0075(12) -0.0015(12)
C21 0.0168(14) 0.0181(15) 0.0208(15) 0.0025(11) 0.0049(12) 0.0017(11)
C22 0.0193(15) 0.0183(15) 0.0329(18) 0.0042(13) 0.0035(13) 0.0004(12)
C23 0.0224(17) 0.0283(17) 0.0312(18) 0.0097(14) -0.0041(14) 0.0061(13)
C24 0.0223(16) 0.0239(16) 0.0259(16) -0.0031(13) -0.0007(13) 0.0008(13)
C25 0.0175(15) 0.0258(16) 0.0187(15) -0.0001(12) 0.0053(11) -0.0012(12)
C26 0.0150(14) 0.0211(15) 0.0244(16) -0.0033(12) 0.0043(12) -0.0011(12)
C27 0.0180(15) 0.0148(14) 0.0218(15) -0.0012(11) 0.0030(12) 0.0002(11)
C28 0.0268(17) 0.0162(15) 0.0271(17) 0.0003(12) 0.0030(13) -0.0015(12)
C29 0.0269(18) 0.0182(16) 0.042(2) 0.0037(14) -0.0012(15) -0.0021(13)
C30 0.0289(18) 0.0270(18) 0.042(2) -0.0123(15) -0.0058(15) -0.0035(14)
C31 0.0310(18) 0.039(2) 0.0239(17) -0.0093(14) -0.0020(14) 0.0010(15)
C32 0.0247(16) 0.0256(16) 0.0234(16) -0.0034(13) 0.0036(13) -0.0009(13)
C33 0.0217(17) 0.0181(16) 0.044(2) 0.0057(14) -0.0069(15) -0.0010(12)
C34 0.0303(19) 0.0208(17) 0.052(2) -0.0071(15) 0.0135(16) -0.0022(14)
C35 0.0218(18) 0.0166(17) 0.078(3) -0.0016(17) 0.0032(17) -0.0015(13)
C36 0.031(2) 0.0213(17) 0.055(2) 0.0088(16) -0.0041(17) -0.0072(14)
C37 0.062(3) 0.037(2) 0.036(2) 0.0126(17) -0.0070(19) -0.0189(19)
C38 0.055(2) 0.0255(18) 0.0258(18) 0.0024(14) 0.0011(16) -0.0107(16)

loop_
_atom_type_symbol
_atom_type_description
_atom_type_scat_dispersion_real
_atom_type_scat_dispersion_imag
_atom_type_scat_source
C C 0.0033 0.0016 'International Tables Vol C Tables 4.2.6.8 and 6.1.1.4'
H H 0.0000 0.0000 'International Tables Vol C Tables 4.2.6.8 and 6.1.1.4'
N N 0.0061 0.0033 'International Tables Vol C Tables 4.2.6.8 and 6.1.1.4'
Mg Mg 0.0486 0.0363 'International Tables Vol C Tables 4.2.6.8 and 6.1.1.4'
Br Br -0.2901 2.4595 'International Tables Vol C Tables 4.2.6.8 and 6.1.1.4'

loop_
_geom_angle_atom_site_label_1
_geom_angle_atom_site_label_2
_geom_angle_atom_site_label_3
_geom_angle
_geom_angle_site_symmetry_1
_geom_angle_site_symmetry_3
_geom_angle_publ_flag
Mg1 Br1 Mg2 104.50(4) . . ?
N1 Mg1 N2 105.12(10) . . ?
N1 Mg1 Br2 121.02(8) . . ?
N2 Mg1 Br2 113.40(8) . . ?
N1 Mg1 Br1 101.05(8) . . ?
N2 Mg1 Br1 98.82(8) . . ?
Br2 Mg1 Br1 114.50(4) . . ?
C1 N1 C8 115.2(2) . . ?
C1 N1 Mg1 119.53(19) . . ?
C8 N1 Mg1 123.80(18) . . ?
C7 N2 C14 118.3(2) . . ?
C7 N2 Mg1 122.0(2) . . ?
C14 N2 Mg1 117.57(18) . . ?
N1 C1 C2 130.1(3) . . ?
N1 C1 H1 114.9 . . ?
C2 C1 H1 114.9 . . ?
C3 C2 C1 118.2(3) . . ?
C3 C2 C6 106.8(2) . . ?
C1 C2 C6 134.8(3) . . ?
C3 C2 Mg2 74.45(16) . . ?
C1 C2 Mg2 120.11(19) . . ?
C6 C2 Mg2 74.44(16) . . ?
C4 C3 C2 109.7(3) . . ?
C4 C3 Mg2 74.29(17) . . ?
C2 C3 Mg2 73.23(16) . . ?
C4 C3 H3 125.1 . . ?
C2 C3 H3 125.1 . . ?
Mg2 C3 H3 119.1 . . ?
C5 C4 C3 107.2(3) . . ?
C5 C4 Mg2 75.08(17) . . ?
C3 C4 Mg2 73.83(16) . . ?
C5 C4 H4 126.4 . . ?
C3 C4 H4 126.4 . . ?
Mg2 C4 H4 116.8 . . ?
C4 C5 C6 110.3(3) . . ?
C4 C5 Mg2 73.33(17) . . ?
C6 C5 Mg2 73.36(16) . . ?
C4 C5 H5 124.9 . . ?
C6 C5 H5 124.9 . . ?
Mg2 C5 H5 120.1 . . ?
C5 C6 C7 119.8(3) . . ?
C5 C6 C2 106.0(2) . . ?
C7 C6 C2 134.1(3) . . ?
C5 C6 Mg2 74.62(16) . . ?
C7 C6 Mg2 120.38(19) . . ?
C2 C6 Mg2 72.38(16) . . ?
N2 C7 C6 128.2(3) . . ?
N2 C7 H7 115.9 . . ?
C6 C7 H7 115.9 . . ?
N1 C8 C13 110.4(2) . . ?
N1 C8 C9 111.1(2) . . ?
C13 C8 C9 110.9(2) . . ?
N1 C8 H8 108.1 . . ?
C13 C8 H8 108.1 . . ?
C9 C8 H8 108.1 . . ?
C8 C9 C10 110.3(2) . . ?
C8 C9 H9A 109.6 . . ?
C10 C9 H9A 109.6 . . ?
C8 C9 H9B 109.6 . . ?
C10 C9 H9B 109.6 . . ?
H9A C9 H9B 108.1 . . ?
C11 C10 C9 111.4(2) . . ?
C11 C10 H10A 109.4 . . ?
C9 C10 H10A 109.4 . . ?
C11 C10 H10B 109.4 . . ?
C9 C10 H10B 109.4 . . ?
H10A C10 H10B 108.0 . . ?
C12 C11 C10 110.8(3) . . ?
C12 C11 H11A 109.5 . . ?
C10 C11 H11A 109.5 . . ?
C12 C11 H11B 109.5 . . ?
C10 C11 H11B 109.5 . . ?
H11A C11 H11B 108.1 . . ?
C11 C12 C13 110.7(2) . . ?
C11 C12 H12A 109.5 . . ?
C13 C12 H12A 109.5 . . ?
C11 C12 H12B 109.5 . . ?
C13 C12 H12B 109.5 . . ?
H12A C12 H12B 108.1 . . ?
C8 C13 C12 110.3(2) . . ?
C8 C13 H13A 109.6 . . ?
C12 C13 H13A 109.6 . . ?
C8 C13 H13B 109.6 . . ?
C12 C13 H13B 109.6 . . ?
H13A C13 H13B 108.1 . . ?
N2 C14 C15 115.1(2) . . ?
N2 C14 C19 108.8(2) . . ?
C15 C14 C19 110.9(3) . . ?
N2 C14 H14 107.2 . . ?
C15 C14 H14 107.2 . . ?
C19 C14 H14 107.2 . . ?
C14 C15 C16 109.8(3) . . ?
C14 C15 H15A 109.7 . . ?
C16 C15 H15A 109.7 . . ?
C14 C15 H15B 109.7 . . ?
C16 C15 H15B 109.7 . . ?
H15A C15 H15B 108.2 . . ?
C17 C16 C15 111.0(3) . . ?
C17 C16 H16A 109.4 . . ?
C15 C16 H16A 109.4 . . ?
C17 C16 H16B 109.4 . . ?
C15 C16 H16B 109.4 . . ?
H16A C16 H16B 108.0 . . ?
C16 C17 C18 110.9(3) . . ?
C16 C17 H17A 109.5 . . ?
C18 C17 H17A 109.5 . . ?
C16 C17 H17B 109.5 . . ?
C18 C17 H17B 109.5 . . ?
H17A C17 H17B 108.0 . . ?
C17 C18 C19 111.4(3) . . ?
C17 C18 H18A 109.3 . . ?
C19 C18 H18A 109.3 . . ?
C17 C18 H18B 109.3 . . ?
C19 C18 H18B 109.3 . . ?
H18A C18 H18B 108.0 . . ?
C14 C19 C18 112.0(3) . . ?
C14 C19 H19A 109.2 . . ?
C18 C19 H19A 109.2 . . ?
C14 C19 H19B 109.2 . . ?
C18 C19 H19B 109.2 . . ?
H19A C19 H19B 107.9 . . ?
N4 Mg2 N3 106.26(10) . . ?
N4 Mg2 C2 109.67(10) . . ?
N3 Mg2 C2 137.70(10) . . ?
N4 Mg2 C3 89.02(10) . . ?
N3 Mg2 C3 130.26(10) . . ?
C2 Mg2 C3 32.32(9) . . ?
N4 Mg2 C4 100.62(10) . . ?
N3 Mg2 C4 98.39(10) . . ?
C2 Mg2 C4 53.83(9) . . ?
C3 Mg2 C4 31.88(9) . . ?
N4 Mg2 C6 141.43(10) . . ?
N3 Mg2 C6 105.77(10) . . ?
C2 Mg2 C6 33.18(9) . . ?
C3 Mg2 C6 53.58(9) . . ?
C4 Mg2 C6 53.67(9) . . ?
N4 Mg2 C5 132.13(11) . . ?
N3 Mg2 C5 85.93(10) . . ?
C2 Mg2 C5 53.31(9) . . ?
C3 Mg2 C5 52.12(10) . . ?
C4 Mg2 C5 31.59(9) . . ?
C6 Mg2 C5 32.02(9) . . ?
N4 Mg2 Br1 103.51(8) . . ?
N3 Mg2 Br1 102.24(7) . . ?
C2 Mg2 Br1 90.46(7) . . ?
C3 Mg2 Br1 120.10(8) . . ?
C4 Mg2 Br1 142.17(8) . . ?
C6 Mg2 Br1 90.07(7) . . ?
C5 Mg2 Br1 119.17(8) . . ?
C20 N3 C27 118.1(2) . . ?
C20 N3 Mg2 124.28(19) . . ?
C27 N3 Mg2 117.16(17) . . ?
C26 N4 C33 116.8(2) . . ?
C26 N4 Mg2 122.4(2) . . ?
C33 N4 Mg2 119.67(18) . . ?
N3 C20 C21 130.4(3) . . ?
N3 C20 H20 114.8 . . ?
C21 C20 H20 114.8 . . ?
C22 C21 C20 119.3(3) . . ?
C22 C21 C25 105.8(2) . . ?
C20 C21 C25 134.9(3) . . ?
C23 C22 C21 110.8(3) . . ?
C23 C22 H22 124.6 . . ?
C21 C22 H22 124.6 . . ?
C22 C23 C24 107.0(3) . . ?
C22 C23 H23 126.5 . . ?
C24 C23 H23 126.5 . . ?
C23 C24 C25 110.6(3) . . ?
C23 C24 H24 124.7 . . ?
C25 C24 H24 124.7 . . ?
C24 C25 C26 118.9(3) . . ?
C24 C25 C21 105.8(2) . . ?
C26 C25 C21 134.1(3) . . ?
N4 C26 C25 129.7(3) . . ?
N4 C26 H26 115.2 . . ?
C25 C26 H26 115.2 . . ?
N3 C27 C32 111.8(2) . . ?
N3 C27 C28 114.3(2) . . ?
C32 C27 C28 110.4(2) . . ?
N3 C27 H27 106.6 . . ?
C32 C27 H27 106.6 . . ?
C28 C27 H27 106.6 . . ?
C29 C28 C27 111.2(2) . . ?
C29 C28 H28A 109.4 . . ?
C27 C28 H28A 109.4 . . ?
C29 C28 H28B 109.4 . . ?
C27 C28 H28B 109.4 . . ?
H28A C28 H28B 108.0 . . ?
C30 C29 C28 110.7(3) . . ?
C30 C29 H29A 109.5 . . ?
C28 C29 H29A 109.5 . . ?
C30 C29 H29B 109.5 . . ?
C28 C29 H29B 109.5 . . ?
H29A C29 H29B 108.1 . . ?
C29 C30 C31 111.9(3) . . ?
C29 C30 H30A 109.2 . . ?
C31 C30 H30A 109.2 . . ?
C29 C30 H30B 109.2 . . ?
C31 C30 H30B 109.2 . . ?
H30A C30 H30B 107.9 . . ?
C30 C31 C32 111.4(3) . . ?
C30 C31 H31A 109.3 . . ?
C32 C31 H31A 109.3 . . ?
C30 C31 H31B 109.3 . . ?
C32 C31 H31B 109.3 . . ?
H31A C31 H31B 108.0 . . ?
C27 C32 C31 110.5(3) . . ?
C27 C32 H32A 109.6 . . ?
C31 C32 H32A 109.6 . . ?
C27 C32 H32B 109.6 . . ?
C31 C32 H32B 109.6 . . ?
H32A C32 H32B 108.1 . . ?
N4 C33 C34 114.3(3) . . ?
N4 C33 C38 110.5(3) . . ?
C34 C33 C38 111.0(3) . . ?
N4 C33 H33 106.8 . . ?
C34 C33 H33 106.8 . . ?
C38 C33 H33 106.8 . . ?
C33 C34 C35 110.2(3) . . ?
C33 C34 H34A 109.6 . . ?
C35 C34 H34A 109.6 . . ?
C33 C34 H34B 109.6 . . ?
C35 C34 H34B 109.6 . . ?
H34A C34 H34B 108.1 . . ?
C36 C35 C34 110.6(3) . . ?
C36 C35 H35A 109.5 . . ?
C34 C35 H35A 109.5 . . ?
C36 C35 H35B 109.5 . . ?
C34 C35 H35B 109.5 . . ?
H35A C35 H35B 108.1 . . ?
C35 C36 C37 111.7(3) . . ?
C35 C36 H36A 109.3 . . ?
C37 C36 H36A 109.3 . . ?
C35 C36 H36B 109.3 . . ?
C37 C36 H36B 109.3 . . ?
H36A C36 H36B 107.9 . . ?
C36 C37 C38 110.9(3) . . ?
C36 C37 H37A 109.5 . . ?
C38 C37 H37A 109.5 . . ?
C36 C37 H37B 109.5 . . ?
C38 C37 H37B 109.5 . . ?
H37A C37 H37B 108.0 . . ?
C33 C38 C37 111.9(3) . . ?
C33 C38 H38A 109.2 . . ?
C37 C38 H38A 109.2 . . ?
C33 C38 H38B 109.2 . . ?
C37 C38 H38B 109.2 . . ?
H38A C38 H38B 107.9 . . ?

loop_
_geom_bond_atom_site_label_1
_geom_bond_atom_site_label_2
_geom_bond_distance
_geom_bond_site_symmetry_2
_geom_bond_publ_flag
Br1 Mg1 2.5710(14) . ?
Br1 Mg2 2.5912(12) . ?
Br2 Mg1 2.4177(12) . ?
Mg1 N1 2.061(2) . ?
Mg1 N2 2.066(3) . ?
N1 C1 1.282(3) . ?
N1 C8 1.475(3) . ?
N2 C7 1.280(3) . ?
N2 C14 1.491(3) . ?
C1 C2 1.442(4) . ?
C1 H1 0.9500 . ?
C2 C3 1.410(4) . ?
C2 C6 1.451(4) . ?
C2 Mg2 2.526(3) . ?
C3 C4 1.398(4) . ?
C3 Mg2 2.542(3) . ?
C3 H3 0.9500 . ?
C4 C5 1.393(4) . ?
C4 Mg2 2.548(3) . ?
C4 H4 0.9500 . ?
C5 C6 1.413(4) . ?
C5 Mg2 2.570(3) . ?
C5 H5 0.9500 . ?
C6 C7 1.439(4) . ?
C6 Mg2 2.553(3) . ?
C7 H7 0.9500 . ?
C8 C13 1.516(4) . ?
C8 C9 1.517(4) . ?
C8 H8 1.0000 . ?
C9 C10 1.532(4) . ?
C9 H9A 0.9900 . ?
C9 H9B 0.9900 . ?
C10 C11 1.520(4) . ?
C10 H10A 0.9900 . ?
C10 H10B 0.9900 . ?
C11 C12 1.511(4) . ?
C11 H11A 0.9900 . ?
C11 H11B 0.9900 . ?
C12 C13 1.521(4) . ?
C12 H12A 0.9900 . ?
C12 H12B 0.9900 . ?
C13 H13A 0.9900 . ?
C13 H13B 0.9900 . ?
C14 C15 1.514(4) . ?
C14 C19 1.517(4) . ?
C14 H14 1.0000 . ?
C15 C16 1.534(5) . ?
C15 H15A 0.9900 . ?
C15 H15B 0.9900 . ?
C16 C17 1.501(5) . ?
C16 H16A 0.9900 . ?
C16 H16B 0.9900 . ?
C17 C18 1.504(5) . ?
C17 H17A 0.9900 . ?
C17 H17B 0.9900 . ?
C18 C19 1.522(4) . ?
C18 H18A 0.9900 . ?
C18 H18B 0.9900 . ?
C19 H19A 0.9900 . ?
C19 H19B 0.9900 . ?
Mg2 N4 2.035(3) . ?
Mg2 N3 2.038(2) . ?
N3 C20 1.297(3) . ?
N3 C27 1.478(3) . ?
N4 C26 1.296(4) . ?
N4 C33 1.491(4) . ?
C20 C21 1.413(4) . ?
C20 H20 0.9500 . ?
C21 C22 1.402(4) . ?
C21 C25 1.463(4) . ?
C22 C23 1.385(4) . ?
C22 H22 0.9500 . ?
C23 C24 1.386(4) . ?
C23 H23 0.9500 . ?
C24 C25 1.404(4) . ?
C24 H24 0.9500 . ?
C25 C26 1.412(4) . ?
C26 H26 0.9500 . ?
C27 C32 1.526(4) . ?
C27 C28 1.531(4) . ?
C27 H27 1.0000 . ?
C28 C29 1.521(4) . ?
C28 H28A 0.9900 . ?
C28 H28B 0.9900 . ?
C29 C30 1.516(5) . ?
C29 H29A 0.9900 . ?
C29 H29B 0.9900 . ?
C30 C31 1.524(5) . ?
C30 H30A 0.9900 . ?
C30 H30B 0.9900 . ?
C31 C32 1.531(4) . ?
C31 H31A 0.9900 . ?
C31 H31B 0.9900 . ?
C32 H32A 0.9900 . ?
C32 H32B 0.9900 . ?
C33 C34 1.518(4) . ?
C33 C38 1.521(5) . ?
C33 H33 1.0000 . ?
C34 C35 1.529(4) . ?
C34 H34A 0.9900 . ?
C34 H34B 0.9900 . ?
C35 C36 1.505(5) . ?
C35 H35A 0.9900 . ?
C35 H35B 0.9900 . ?
C36 C37 1.516(5) . ?
C36 H36A 0.9900 . ?
C36 H36B 0.9900 . ?
C37 C38 1.531(4) . ?
C37 H37A 0.9900 . ?
C37 H37B 0.9900 . ?
C38 H38A 0.9900 . ?
C38 H38B 0.9900 . ?

loop_
_geom_hbond_atom_site_label_D
_geom_hbond_atom_site_label_H
_geom_hbond_atom_site_label_A
_geom_hbond_distance_DH
_geom_hbond_distance_HA
_geom_hbond_distance_DA
_geom_hbond_angle_DHA
_geom_hbond_site_symmetry_A
C1 H1 Br1 0.95 2.84 3.686(3) 149.4 4_565

loop_
_geom_torsion_atom_site_label_1
_geom_torsion_atom_site_label_2
_geom_torsion_atom_site_label_3
_geom_torsion_atom_site_label_4
_geom_torsion
_geom_torsion_site_symmetry_1
_geom_torsion_site_symmetry_2
_geom_torsion_site_symmetry_3
_geom_torsion_site_symmetry_4
_geom_torsion_publ_flag
Mg2 Br1 Mg1 N1 -52.14(8) . . . . ?
Mg2 Br1 Mg1 N2 55.27(8) . . . . ?
Mg2 Br1 Mg1 Br2 176.10(4) . . . . ?
N2 Mg1 N1 C1 -50.3(2) . . . . ?
Br2 Mg1 N1 C1 179.67(19) . . . . ?
Br1 Mg1 N1 C1 52.0(2) . . . . ?
N2 Mg1 N1 C8 144.0(2) . . . . ?
Br2 Mg1 N1 C8 14.0(2) . . . . ?
Br1 Mg1 N1 C8 -113.6(2) . . . . ?
N1 Mg1 N2 C7 51.1(2) . . . . ?
Br2 Mg1 N2 C7 -174.6(2) . . . . ?
Br1 Mg1 N2 C7 -53.0(2) . . . . ?
N1 Mg1 N2 C14 -145.94(19) . . . . ?
Br2 Mg1 N2 C14 -11.6(2) . . . . ?
Br1 Mg1 N2 C14 110.00(19) . . . . ?
C8 N1 C1 C2 -179.7(3) . . . . ?
Mg1 N1 C1 C2 13.4(4) . . . . ?
N1 C1 C2 C3 -164.0(3) . . . . ?
N1 C1 C2 C6 21.7(5) . . . . ?
N1 C1 C2 Mg2 -76.3(4) . . . . ?
C1 C2 C3 C4 -177.9(2) . . . . ?
C6 C2 C3 C4 -2.1(3) . . . . ?
Mg2 C2 C3 C4 65.9(2) . . . . ?
C1 C2 C3 Mg2 116.2(2) . . . . ?
C6 C2 C3 Mg2 -68.01(19) . . . . ?
C2 C3 C4 C5 3.1(3) . . . . ?
Mg2 C3 C4 C5 68.3(2) . . . . ?
C2 C3 C4 Mg2 -65.2(2) . . . . ?
C3 C4 C5 C6 -2.9(3) . . . . ?
Mg2 C4 C5 C6 64.6(2) . . . . ?
C3 C4 C5 Mg2 -67.4(2) . . . . ?
C4 C5 C6 C7 178.9(3) . . . . ?
Mg2 C5 C6 C7 -116.5(3) . . . . ?
C4 C5 C6 C2 1.5(3) . . . . ?
Mg2 C5 C6 C2 66.09(19) . . . . ?
C4 C5 C6 Mg2 -64.6(2) . . . . ?
C3 C2 C6 C5 0.4(3) . . . . ?
C1 C2 C6 C5 175.1(3) . . . . ?
Mg2 C2 C6 C5 -67.65(19) . . . . ?
C3 C2 C6 C7 -176.4(3) . . . . ?
C1 C2 C6 C7 -1.7(6) . . . . ?
Mg2 C2 C6 C7 115.5(3) . . . . ?
C3 C2 C6 Mg2 68.0(2) . . . . ?
C1 C2 C6 Mg2 -117.2(3) . . . . ?
C14 N2 C7 C6 -176.6(3) . . . . ?
Mg1 N2 C7 C6 -13.8(4) . . . . ?
C5 C6 C7 N2 164.1(3) . . . . ?
C2 C6 C7 N2 -19.5(5) . . . . ?
Mg2 C6 C7 N2 75.1(4) . . . . ?
C1 N1 C8 C13 -104.2(3) . . . . ?
Mg1 N1 C8 C13 62.0(3) . . . . ?
C1 N1 C8 C9 132.4(3) . . . . ?
Mg1 N1 C8 C9 -61.4(3) . . . . ?
N1 C8 C9 C10 179.8(2) . . . . ?
C13 C8 C9 C10 56.6(3) . . . . ?
C8 C9 C10 C11 -55.3(3) . . . . ?
C9 C10 C11 C12 55.6(3) . . . . ?
C10 C11 C12 C13 -56.8(3) . . . . ?
N1 C8 C13 C12 178.2(2) . . . . ?
C9 C8 C13 C12 -58.2(3) . . . . ?
C11 C12 C13 C8 58.1(3) . . . . ?
C7 N2 C14 C15 -39.4(4) . . . . ?
Mg1 N2 C14 C15 156.9(2) . . . . ?
C7 N2 C14 C19 85.7(3) . . . . ?
Mg1 N2 C14 C19 -77.9(3) . . . . ?
N2 C14 C15 C16 -179.9(3) . . . . ?
C19 C14 C15 C16 56.1(4) . . . . ?
C14 C15 C16 C17 -58.3(4) . . . . ?
C15 C16 C17 C18 57.9(4) . . . . ?
C16 C17 C18 C19 -55.3(4) . . . . ?
N2 C14 C19 C18 177.9(2) . . . . ?
C15 C14 C19 C18 -54.5(4) . . . . ?
C17 C18 C19 C14 53.8(4) . . . . ?
C3 C2 Mg2 N4 53.20(19) . . . . ?
C1 C2 Mg2 N4 -60.8(2) . . . . ?
C6 C2 Mg2 N4 166.04(16) . . . . ?
C3 C2 Mg2 N3 -93.4(2) . . . . ?
C1 C2 Mg2 N3 152.7(2) . . . . ?
C6 C2 Mg2 N3 19.5(2) . . . . ?
C1 C2 Mg2 C3 -114.0(3) . . . . ?
C6 C2 Mg2 C3 112.8(2) . . . . ?
C3 C2 Mg2 C4 -35.72(16) . . . . ?
C1 C2 Mg2 C4 -149.7(3) . . . . ?
C6 C2 Mg2 C4 77.12(17) . . . . ?
C3 C2 Mg2 C6 -112.8(2) . . . . ?
C1 C2 Mg2 C6 133.2(3) . . . . ?
C3 C2 Mg2 C5 -75.27(18) . . . . ?
C1 C2 Mg2 C5 170.8(3) . . . . ?
C6 C2 Mg2 C5 37.57(15) . . . . ?
C3 C2 Mg2 Br1 157.73(16) . . . . ?
C1 C2 Mg2 Br1 43.8(2) . . . . ?
C6 C2 Mg2 Br1 -89.43(15) . . . . ?
C4 C3 Mg2 N4 112.12(18) . . . . ?
C2 C3 Mg2 N4 -131.05(18) . . . . ?
C4 C3 Mg2 N3 1.5(2) . . . . ?
C2 C3 Mg2 N3 118.31(18) . . . . ?
C4 C3 Mg2 C2 -116.8(3) . . . . ?
C2 C3 Mg2 C4 116.8(3) . . . . ?
C4 C3 Mg2 C6 -78.01(19) . . . . ?
C2 C3 Mg2 C6 38.82(16) . . . . ?
C4 C3 Mg2 C5 -37.57(17) . . . . ?
C2 C3 Mg2 C5 79.26(18) . . . . ?
C4 C3 Mg2 Br1 -142.81(16) . . . . ?
C2 C3 Mg2 Br1 -25.98(19) . . . . ?
C5 C4 Mg2 N4 176.27(17) . . . . ?
C3 C4 Mg2 N4 -70.46(18) . . . . ?
C5 C4 Mg2 N3 67.87(18) . . . . ?
C3 C4 Mg2 N3 -178.85(18) . . . . ?
C5 C4 Mg2 C2 -77.05(18) . . . . ?
C3 C4 Mg2 C2 36.22(17) . . . . ?
C5 C4 Mg2 C3 -113.3(3) . . . . ?
C5 C4 Mg2 C6 -35.58(16) . . . . ?
C3 C4 Mg2 C6 77.69(19) . . . . ?
C3 C4 Mg2 C5 113.3(3) . . . . ?
C5 C4 Mg2 Br1 -54.8(2) . . . . ?
C3 C4 Mg2 Br1 58.5(2) . . . . ?
C5 C6 Mg2 N4 91.4(2) . . . . ?
C7 C6 Mg2 N4 -152.7(2) . . . . ?
C2 C6 Mg2 N4 -21.4(2) . . . . ?
C5 C6 Mg2 N3 -53.78(18) . . . . ?
C7 C6 Mg2 N3 62.1(2) . . . . ?
C2 C6 Mg2 N3 -166.53(16) . . . . ?
C5 C6 Mg2 C2 112.7(2) . . . . ?
C7 C6 Mg2 C2 -131.4(3) . . . . ?
C5 C6 Mg2 C3 74.99(18) . . . . ?
C7 C6 Mg2 C3 -169.1(3) . . . . ?
C2 C6 Mg2 C3 -37.76(15) . . . . ?
C5 C6 Mg2 C4 35.09(16) . . . . ?
C7 C6 Mg2 C4 151.0(3) . . . . ?
C2 C6 Mg2 C4 -77.65(17) . . . . ?
C7 C6 Mg2 C5 115.9(3) . . . . ?
C2 C6 Mg2 C5 -112.7(2) . . . . ?
C5 C6 Mg2 Br1 -156.53(16) . . . . ?
C7 C6 Mg2 Br1 -40.6(2) . . . . ?
C2 C6 Mg2 Br1 90.73(15) . . . . ?
C4 C5 Mg2 N4 -4.9(2) . . . . ?
C6 C5 Mg2 N4 -122.81(18) . . . . ?
C4 C5 Mg2 N3 -113.25(18) . . . . ?
C6 C5 Mg2 N3 128.89(18) . . . . ?
C4 C5 Mg2 C2 78.85(18) . . . . ?
C6 C5 Mg2 C2 -39.01(16) . . . . ?
C4 C5 Mg2 C3 37.93(17) . . . . ?
C6 C5 Mg2 C3 -79.93(18) . . . . ?
C6 C5 Mg2 C4 -117.9(3) . . . . ?
C4 C5 Mg2 C6 117.9(3) . . . . ?
C4 C5 Mg2 Br1 145.00(15) . . . . ?
C6 C5 Mg2 Br1 27.13(18) . . . . ?
Mg1 Br1 Mg2 N4 124.86(8) . . . . ?
Mg1 Br1 Mg2 N3 -124.85(8) . . . . ?
Mg1 Br1 Mg2 C2 14.49(7) . . . . ?
Mg1 Br1 Mg2 C3 28.04(9) . . . . ?
Mg1 Br1 Mg2 C4 -3.34(13) . . . . ?
Mg1 Br1 Mg2 C6 -18.69(7) . . . . ?
Mg1 Br1 Mg2 C5 -32.68(9) . . . . ?
N4 Mg2 N3 C20 -37.5(3) . . . . ?
C2 Mg2 N3 C20 109.8(2) . . . . ?
C3 Mg2 N3 C20 65.4(3) . . . . ?
C4 Mg2 N3 C20 66.2(2) . . . . ?
C6 Mg2 N3 C20 120.7(2) . . . . ?
C5 Mg2 N3 C20 95.3(2) . . . . ?
Br1 Mg2 N3 C20 -145.7(2) . . . . ?
N4 Mg2 N3 C27 150.47(18) . . . . ?
C2 Mg2 N3 C27 -62.2(2) . . . . ?
C3 Mg2 N3 C27 -106.6(2) . . . . ?
C4 Mg2 N3 C27 -105.82(19) . . . . ?
C6 Mg2 N3 C27 -51.3(2) . . . . ?
C5 Mg2 N3 C27 -76.70(19) . . . . ?
Br1 Mg2 N3 C27 42.28(19) . . . . ?
N3 Mg2 N4 C26 47.4(3) . . . . ?
C2 Mg2 N4 C26 -109.8(2) . . . . ?
C3 Mg2 N4 C26 -84.5(2) . . . . ?
C4 Mg2 N4 C26 -54.6(2) . . . . ?
C6 Mg2 N4 C26 -97.6(3) . . . . ?
C5 Mg2 N4 C26 -52.0(3) . . . . ?
Br1 Mg2 N4 C26 154.7(2) . . . . ?
N3 Mg2 N4 C33 -144.7(2) . . . . ?
C2 Mg2 N4 C33 58.1(2) . . . . ?
C3 Mg2 N4 C33 83.4(2) . . . . ?
C4 Mg2 N4 C33 113.3(2) . . . . ?
C6 Mg2 N4 C33 70.3(3) . . . . ?
C5 Mg2 N4 C33 115.9(2) . . . . ?
Br1 Mg2 N4 C33 -37.4(2) . . . . ?
C27 N3 C20 C21 179.6(3) . . . . ?
Mg2 N3 C20 C21 7.6(4) . . . . ?
N3 C20 C21 C22 -171.9(3) . . . . ?
N3 C20 C21 C25 10.3(5) . . . . ?
C20 C21 C22 C23 -180.0(3) . . . . ?
C25 C21 C22 C23 -1.6(3) . . . . ?
C21 C22 C23 C24 1.7(4) . . . . ?
C22 C23 C24 C25 -1.2(4) . . . . ?
C23 C24 C25 C26 169.5(3) . . . . ?
C23 C24 C25 C21 0.2(3) . . . . ?
C22 C21 C25 C24 0.8(3) . . . . ?
C20 C21 C25 C24 178.8(3) . . . . ?
C22 C21 C25 C26 -166.1(3) . . . . ?
C20 C21 C25 C26 11.9(6) . . . . ?
C33 N4 C26 C25 170.3(3) . . . . ?
Mg2 N4 C26 C25 -21.4(4) . . . . ?
C24 C25 C26 N4 178.3(3) . . . . ?
C21 C25 C26 N4 -16.1(5) . . . . ?
C20 N3 C27 C32 78.4(3) . . . . ?
Mg2 N3 C27 C32 -109.0(2) . . . . ?
C20 N3 C27 C28 -48.0(3) . . . . ?
Mg2 N3 C27 C28 124.5(2) . . . . ?
N3 C27 C28 C29 -175.2(2) . . . . ?
C32 C27 C28 C29 57.6(3) . . . . ?
C27 C28 C29 C30 -56.5(3) . . . . ?
C28 C29 C30 C31 55.1(4) . . . . ?
C29 C30 C31 C32 -54.8(4) . . . . ?
N3 C27 C32 C31 174.9(2) . . . . ?
C28 C27 C32 C31 -56.6(3) . . . . ?
C30 C31 C32 C27 55.3(3) . . . . ?
C26 N4 C33 C34 59.6(4) . . . . ?
Mg2 N4 C33 C34 -109.0(3) . . . . ?
C26 N4 C33 C38 -66.6(3) . . . . ?
Mg2 N4 C33 C38 124.9(2) . . . . ?
N4 C33 C34 C35 177.4(3) . . . . ?
C38 C33 C34 C35 -56.7(3) . . . . ?
C33 C34 C35 C36 58.1(4) . . . . ?
C34 C35 C36 C37 -57.5(4) . . . . ?
C35 C36 C37 C38 54.8(4) . . . . ?
N4 C33 C38 C37 -177.3(3) . . . . ?
C34 C33 C38 C37 54.7(4) . . . . ?
C36 C37 C38 C33 -53.2(4) . . . . ?
